data_1521665
loop_
_publ_author_name
'Naruke, Haruo'
'Yamase, Toshihiro'

_publ_section_title
;
 A novel-type mixed-ligand polyoxotungstolanthanoate,
 [Ln(BW~11~O~39~)(W~5~O~18~)]^12-^ (Ln = Ce^3+^ and Eu^3+^)
;
_journal_issue 2
_journal_name_full 'Bulletin of the Chemical Society of Japan'
_journal_page_first 375
_journal_page_last 382
_journal_paper_doi 10.1246/bcsj.73.375
_journal_volume 73
_journal_year 2000
_chemical_formula_sum 'B Eu H52.5 K9.5 O82 W16'
_chemical_name_systematic 'K9.5 H2.5 (Eu (B W11 O39) (W5 O18)) (H2 O)25'
_space_group_IT_number 2
_symmetry_space_group_name_Hall '-P 1'
_symmetry_space_group_name_H-M 'P -1'
_cell_angle_alpha 87.401
_cell_angle_beta 86.723
_cell_angle_gamma 85.867
_cell_formula_units_Z 2
_cell_length_a 11.7035
_cell_length_b 17.927
_cell_length_c 18.028
_cell_volume 3763.196
_citation_journal_id_ASTM BCSJA8
_cod_data_source_file Naruke_BCSJA8_2000_963.cif
_cod_data_source_block H52.5B1Eu1K9.5O82W16
_cod_original_formula_sum 'H52.5 B1 Eu1 K9.5 O82 W16'
_cod_database_code 1521665

loop_
_symmetry_equiv_pos_as_xyz
x,y,z
-x,-y,-z

loop_
_atom_site_label
_atom_site_type_symbol
_atom_site_fract_x
_atom_site_fract_y
_atom_site_fract_z
_atom_site_occupancy
_atom_site_U_iso_or_equiv
O11 O-2 0.527 0.138 0.332 1 0.0
O20 O-2 0.304 0.106 0.741 1 0.0
W5 W+6 0.2799 0.09296 0.6336 1 0.0
W4 W+6 0.4561 0.22637 0.61474 1 0.0
O79 O-2 -0.016 0.063 0.533 1 0.0
O58 O-2 0.044 0.591 0.431 1 0.0
O18 O-2 0.28 0.311 0.76 1 0.0
O63 O-2 0.731 0.194 0.973 1 0.0
O37 O-2 -0.055 0.206 0.233 1 0.0
O42 O-2 0.344 0.093 0.264 1 0.0
O77 O-2 0.376 -0.003 0.018 1 0.0
O64 O-2 0.564 0.113 0.88 1 0.0
O30 O-2 0.27 0.259 0.061 1 0.0
K2 K+1 0.6816 0.4397 0.279 1 0.0
W1 W+6 0.3029 0.205 0.77484 1 0.0
O73 O-2 0.331 0.608 0.484 1 0.0
O9 O-2 0.505 0.198 0.04 1 0.0
O29 O-2 0.267 0.221 0.65 1 0.0
B1 B+3 0.183 0.296 0.223 1 0.0
O2 O-2 -0.075 0.208 0.707 1 0.0
O75 O-2 0.191 0.128 0.98 1 0.0
O80 O-2 0.945 0.027 0.681 1 0.0
O50 O-2 0.073 0.44 0.335 1 0.0
W13 W+6 0.3816 0.37681 0.32874 1 0.0
O57 O-2 0.105 0.281 0.3025 1 0.0
O55 O-2 0.28 0.225 0.216 1 0.0
W2 W+6 0.068 0.2158 0.67642 1 0.0
O74 O-2 0.322 0.643 -0.057 1 0.0
O53 O-2 0.081 0.176 0.417 1 0.0
O17 O-2 0.138 0.205 0.776 1 0.0
K6 K+1 0.7687 0.3211 0.6377 1 0.0
O46 O-2 0.276 0.502 0.181 1 0.0
O34 O-2 0.064 0.465 0.1925 1 0.0
W3 W+6 0.2444 0.34841 0.65635 1 0.0
O31 O-2 0.044 0.259 0.039 1 0.0
O76 O-2 0.824 0.029 0.035 1 0.0
O4 O-2 0.597 0.231 0.607 1 0.0
O13 O-2 0.491 0.407 0.378 1 0.0
O36 O-2 0.879 0.317 0.133 1 0.0
W10 W+6 0.222 0.10471 0.19656 1 0.0
W6 W+6 0.1577 0.33218 0.04418 1 0.0
O59 O-2 0.123 0.56 0.052 1 0.0
O6 O-2 0.174 0.355 -0.048 1 0.0
O16 O-2 -0.095 0.112 0.359 1 0.0
O71 O-2 0.902 -0.002 0.206 1 0.0
K9 K+1 0.806 0.1444 0.8338 1 0.0
O10 O-2 0.209 0.013 0.183 1 0.0
O22 O-2 0.407 0.33 0.637 1 0.0
O61 O-2 0.845 0.223 0.52 1 0.0
O7 O-2 0.837 0.467 0.147 1 0.0
O39 O-2 0.433 0.319 0.124 1 0.0
W14 W+6 0.1688 0.48619 0.26013 1 0.0
O3 O-2 0.236 0.435 0.678 1 0.0
W12 W+6 0.3771 0.41865 0.14649 1 0.0
O15 O-2 0.859 0.409 0.4093 1 0.0
O70 O-2 0.654 0.267 0.785 1 0.0
O32 O-2 0.03 0.402 0.064 1 0.0
W11 W+6 0.4094 0.18091 0.297 1 0.0
O67 O-2 0.697 0.28 0.272 1 0.0
O68 O-2 0.737 0.103 0.675 1 0.0
O21 O-2 0.09 0.318 0.683 1 0.0
K10 K+1 0.717 0.3538 0.8975 1 0.0
W16 W+6 0.0031 0.17837 0.33866 1 0.0
K5 K+1 0.488 0.0726 0.4693 0.5 0.0
O1 O-2 0.328 0.194 0.868 1 0.0
O24 O-2 0.128 0.114 0.668 1 0.0
W7 W+6 -0.0516 0.4012 0.16247 1 0.0
O62 O-2 0.402 0.425 0.813 1 0.0
O45 O-2 0.313 0.189 0.376 1 0.0
W15 W+6 -0.0249 0.36059 0.36731 1 0.0
O51 O-2 0.053 0.332 0.443 1 0.0
O54 O-2 0.091 0.31 0.165 1 0.0
W9 W+6 0.4077 0.21594 0.11231 1 0.0
Eu1 Eu+3 0.2143 0.2431 0.48654 1 0.0
O41 O-2 0.322 0.124 0.116 1 0.0
O69 O-2 0.966 0.259 0.882 1 0.0
O60 O-2 0.574 0.404 0.704 1 0.0
O44 O-2 0.451 0.282 0.296 1 0.0
O65 O-2 0.477 0.328 0.935 1 0.0
O26 O-2 0.217 0.346 0.561 1 0.0
K1 K+1 0.3304 0.4815 -0.0507 1 0.0
K3 K+1 0.0646 0.3859 0.8244 1 0.0
O33 O-2 0.249 0.397 0.084 1 0.0
O82 O-2 0.409 0.448 0.519 1 0.0
O23 O-2 0.433 0.12 0.623 1 0.0
O81 O-2 0.235 0.0326 0.4145 1 0.0
O14 O-2 0.13 0.577 0.272 1 0.0
O25 O-2 0.066 0.232 0.579 1 0.0
O56 O-2 0.26 0.368 0.237 1 0.0
O28 O-2 0.257 0.118 0.541 1 0.0
O40 O-2 0.491 0.186 0.191 1 0.0
O49 O-2 0.289 0.335 0.396 1 0.0
W8 W+6 -0.0274 0.21995 0.13294 1 0.0
K8 K+1 0.541 0.0469 0.7481 1 0.0
O35 O-2 -0.074 0.374 0.259 1 0.0
O43 O-2 0.123 0.121 0.28 1 0.0
O12 O-2 0.453 0.47 0.081 1 0.0
O5 O-2 0.299 -0.003 0.633 1 0.0
K4 K+1 0.7354 0.115 0.2478 1 0.0
O78 O-2 0.627 0.2603 0.4316 1 0.0
O27 O-2 0.414 0.236 0.523 1 0.0
O47 O-2 0.46 0.42 0.23 1 0.0
O52 O-2 -0.096 0.268 0.365 1 0.0
O48 O-2 0.292 0.473 0.323 1 0.0
O38 O-2 0.103 0.153 0.14 1 0.0
O19 O-2 0.45 0.213 0.728 1 0.0
K7 K+1 0.1786 0.4737 0.4763 1 0.0
O66 O-2 0.732 0.103 0.487 1 0.0
O72 O-2 0.621 0.026 0.154 1 0.0
O8 O-2 0.88 0.167 0.096 1 0.0
